data_4087010
loop_
_publ_author_name
'Garc\'es, Andr\'es'
'S\'anchez-Barba, Luis F.'
'Fern\'andez-Baeza, Juan'
'Otero, Antonio'
'Lara-S\'anchez, Agust\'in'
'Rodr\'iguez, Ana M.'

_publ_section_title
;
 Studies on Multinuclear Magnesium tert-Butyl Heteroscorpionates:
 Synthesis, Coordination Ability, and Heteroselective Ring-Opening
 Polymerization of rac-Lactide
;
_journal_issue 4
_journal_name_full Organometallics
_journal_page_first 884
_journal_paper_doi 10.1021/acs.organomet.6b00934
_journal_volume 36
_journal_year 2017
_chemical_formula_moiety 'C30 H37 Li N6 O, 0.5(C4 H8 O)'
_chemical_formula_sum 'C32 H41 Li N6 O1.5'
_chemical_formula_weight 540.65
_chemical_name_systematic
;
 ?
;
_space_group_crystal_system monoclinic
_space_group_IT_number 15
_space_group_name_Hall '-C 2yc'
_space_group_name_H-M_alt 'C 1 2/c 1'
_symmetry_space_group_name_Hall '-C 2yc'
_symmetry_space_group_name_H-M 'C 1 2/c 1'
_atom_sites_solution_hydrogens geom
_audit_creation_method SHELXL-2013
_cell_angle_alpha 90
_cell_angle_beta 117.559(2)
_cell_angle_gamma 90
_cell_formula_units_Z 8
_cell_length_a 29.4357(10)
_cell_length_b 17.3456(5)
_cell_length_c 14.5806(4)
_cell_measurement_reflns_used 5134
_cell_measurement_temperature 180(2)
_cell_measurement_theta_max 22.926
_cell_measurement_theta_min 2.368
_cell_volume 6599.9(4)
_computing_cell_refinement 'Bruker SAINT'
_computing_data_collection 'Bruker APEX'
_computing_data_reduction 'Bruker SAINT, SADABS, XPREP'
_computing_molecular_graphics 'WINGX v2014.1 (Farrugia, 2012)'
_computing_publication_material 'WINGX v2014.1 (Farrugia, 2012)'
_computing_structure_refinement 'SHELXL-2013 (Sheldrick, 2013)'
_computing_structure_solution 'SHELXS-2013 (Sheldrick, 2013)'
_diffrn_ambient_temperature 180(2)
_diffrn_measured_fraction_theta_full 0.994
_diffrn_measured_fraction_theta_max 0.993
_diffrn_measurement_device_type 'X8 APEXII'
_diffrn_measurement_method 'omega and phi scans'
_diffrn_radiation_type MoK\a
_diffrn_radiation_wavelength 0.71073
_diffrn_reflns_av_R_equivalents 0.0688
_diffrn_reflns_av_unetI/netI 0.0687
_diffrn_reflns_Laue_measured_fraction_full 0.994
_diffrn_reflns_Laue_measured_fraction_max 0.993
_diffrn_reflns_limit_h_max 35
_diffrn_reflns_limit_h_min -35
_diffrn_reflns_limit_k_max 20
_diffrn_reflns_limit_k_min -20
_diffrn_reflns_limit_l_max 17
_diffrn_reflns_limit_l_min -17
_diffrn_reflns_number 33496
_diffrn_reflns_point_group_measured_fraction_full 0.994
_diffrn_reflns_point_group_measured_fraction_max 0.993
_diffrn_reflns_theta_full 25.242
_diffrn_reflns_theta_max 25.341
_diffrn_reflns_theta_min 2.348
_exptl_absorpt_coefficient_mu 0.068
_exptl_absorpt_correction_T_max 0.7452
_exptl_absorpt_correction_T_min 0.6169
_exptl_absorpt_correction_type multi-scan
_exptl_absorpt_process_details SADABS
_exptl_crystal_colour colourless
_exptl_crystal_density_diffrn 1.088
_exptl_crystal_description prism
_exptl_crystal_F_000 2320
_exptl_crystal_size_max 0.360
_exptl_crystal_size_mid 0.200
_exptl_crystal_size_min 0.180
_refine_diff_density_max 0.585
_refine_diff_density_min -0.316
_refine_diff_density_rms 0.055
_refine_ls_extinction_method none
_refine_ls_goodness_of_fit_ref 1.006
_refine_ls_hydrogen_treatment constr
_refine_ls_matrix_type full
_refine_ls_number_parameters 432
_refine_ls_number_reflns 6005
_refine_ls_number_restraints 165
_refine_ls_restrained_S_all 1.016
_refine_ls_R_factor_all 0.1242
_refine_ls_R_factor_gt 0.0641
_refine_ls_shift/su_max 0.000
_refine_ls_shift/su_mean 0.000
_refine_ls_structure_factor_coef Fsqd
_refine_ls_weighting_details 'w=1/[\s^2^(Fo^2^)+(0.1256P)^2^+1.7308P] where P=(Fo^2^+2Fc^2^)/3'
_refine_ls_weighting_scheme calc
_refine_ls_wR_factor_gt 0.1788
_refine_ls_wR_factor_ref 0.2144
_reflns_Friedel_coverage 0.000
_reflns_number_gt 3373
_reflns_number_total 6005
_reflns_threshold_expression 'I > 2\s(I)'
_cod_data_source_file om6b00934_si_002.cif
_cod_data_source_block 4
_cod_depositor_comments 'Adding full bibliography for 4087009--4087016.cif.'
_cod_original_formula_sum 'C32 H41 Li N6 O1.50'
_cod_database_code 4087010
_shelx_space_group_comment
;
The symmetry employed for this shelxl refinement is uniquely defined
by the following loop, which should always be used as a source of
symmetry information in preference to the above space-group names.
They are only intended as comments.
;
_shelx_estimated_absorpt_t_min 0.976
_shelx_estimated_absorpt_t_max 0.988
_shelxl_version_number 2013-4

loop_
_space_group_symop_operation_xyz
'x, y, z'
'-x, y, -z+1/2'
'x+1/2, y+1/2, z'
'-x+1/2, y+1/2, -z+1/2'
'-x, -y, -z'
'x, -y, z-1/2'
'-x+1/2, -y+1/2, -z'
'x+1/2, -y+1/2, z-1/2'

loop_
_atom_site_label
_atom_site_type_symbol
_atom_site_fract_x
_atom_site_fract_y
_atom_site_fract_z
_atom_site_U_iso_or_equiv
_atom_site_adp_type
_atom_site_occupancy
_atom_site_site_symmetry_order
_atom_site_calc_flag
_atom_site_refinement_flags_posn
_atom_site_refinement_flags_adp
_atom_site_refinement_flags_occupancy
_atom_site_disorder_assembly
_atom_site_disorder_group
Li1 Li 0.1859(2) 0.5705(3) 0.4694(4) 0.0367(12) Uani 1 1 d . . . . .
N1 N 0.21859(10) 0.46956(13) 0.54137(18) 0.0355(6) Uani 1 1 d . . . . .
N2 N 0.26012(10) 0.48536(13) 0.63416(18) 0.0339(6) Uani 1 1 d . . . . .
N3 N 0.25443(9) 0.62442(13) 0.50675(18) 0.0318(6) Uani 1 1 d . . . . .
N4 N 0.28862(9) 0.60926(13) 0.60744(18) 0.0321(6) Uani 1 1 d . . . . .
N5 N 0.18448(9) 0.61049(13) 0.59778(18) 0.0325(6) Uani 1 1 d . . . . .
N6 N 0.23817(10) 0.63081(14) 0.77692(19) 0.0368(6) Uani 1 1 d . . . . .
O1 O 0.14022(8) 0.56963(11) 0.32051(15) 0.0419(6) Uani 1 1 d D . . . .
C1 C 0.28641(13) 0.41987(16) 0.6821(2) 0.0364(8) Uani 1 1 d . . . . .
C2 C 0.25972(13) 0.36002(17) 0.6181(2) 0.0407(8) Uani 1 1 d . . . . .
H2 H 0.2675 0.3078 0.6298 0.049 Uiso 1 1 calc R U . . .
C3 C 0.21871(13) 0.39266(17) 0.5322(2) 0.0383(8) Uani 1 1 d . . . . .
C4 C 0.33407(14) 0.42031(19) 0.7827(3) 0.0487(9) Uani 1 1 d . . . . .
H4A H 0.3602 0.4491 0.7756 0.073 Uiso 1 1 calc R U . . .
H4B H 0.3456 0.3683 0.8026 0.073 Uiso 1 1 calc R U . . .
H4C H 0.3272 0.4438 0.8346 0.073 Uiso 1 1 calc R U . . .
C5 C 0.17871(15) 0.35348(18) 0.4379(3) 0.0507(9) Uani 1 1 d . . . . .
H5A H 0.1455 0.3727 0.4233 0.076 Uiso 1 1 calc R U . . .
H5B H 0.1800 0.2989 0.4498 0.076 Uiso 1 1 calc R U . . .
H5C H 0.1850 0.3637 0.3800 0.076 Uiso 1 1 calc R U . . .
C6 C 0.33497(12) 0.64389(17) 0.6348(2) 0.0365(7) Uani 1 1 d . . . . .
C7 C 0.33013(13) 0.68196(16) 0.5491(2) 0.0385(8) Uani 1 1 d . . . . .
H7 H 0.3553 0.7110 0.5434 0.046 Uiso 1 1 calc R U . . .
C8 C 0.28008(12) 0.66901(15) 0.4710(2) 0.0324(7) Uani 1 1 d . . . . .
C9 C 0.37976(13) 0.6355(2) 0.7393(3) 0.0517(9) Uani 1 1 d . . . . .
H9A H 0.3912 0.5829 0.7497 0.077 Uiso 1 1 calc R U . . .
H9B H 0.3699 0.6499 0.7912 0.077 Uiso 1 1 calc R U . . .
H9C H 0.4071 0.6684 0.7444 0.077 Uiso 1 1 calc R U . . .
C10 C 0.25442(13) 0.69840(17) 0.3629(2) 0.0395(8) Uani 1 1 d . . . . .
H10A H 0.2464 0.6559 0.3156 0.059 Uiso 1 1 calc R U . . .
H10B H 0.2769 0.7335 0.3526 0.059 Uiso 1 1 calc R U . . .
H10C H 0.2234 0.7247 0.3506 0.059 Uiso 1 1 calc R U . . .
C11 C 0.27210(12) 0.56444(15) 0.6718(2) 0.0318(7) Uani 1 1 d . . . . .
H11 H 0.3017 0.5616 0.7407 0.038 Uiso 1 1 calc R U . . .
C12 C 0.22854(11) 0.60516(15) 0.6857(2) 0.0292(7) Uani 1 1 d . . . . .
C13 C 0.14112(11) 0.64772(16) 0.5928(2) 0.0319(7) Uani 1 1 d . . . . .
C14 C 0.09558(14) 0.6377(2) 0.5006(3) 0.0540(10) Uani 1 1 d . . . . .
H14 H 0.0957 0.6060 0.4492 0.065 Uiso 1 1 calc R U . . .
C15 C 0.05013(15) 0.6740(2) 0.4839(3) 0.0709(12) Uani 1 1 d . . . . .
H15 H 0.0209 0.6668 0.4212 0.085 Uiso 1 1 calc R U . . .
C16 C 0.04758(14) 0.7203(2) 0.5586(3) 0.0617(11) Uani 1 1 d . . . . .
C17 C 0.09205(13) 0.73006(19) 0.6494(3) 0.0479(9) Uani 1 1 d . . . . .
H17 H 0.0914 0.7612 0.7007 0.057 Uiso 1 1 calc R U . . .
C18 C 0.13828(12) 0.69494(16) 0.6675(2) 0.0362(7) Uani 1 1 d . . . . .
H18 H 0.1674 0.7031 0.7301 0.043 Uiso 1 1 calc R U . . .
C19 C -0.00255(16) 0.7576(3) 0.5412(4) 0.0955(17) Uani 1 1 d . . . . .
H19A H -0.0232 0.7204 0.5538 0.143 Uiso 1 1 calc R U . . .
H19B H -0.0206 0.7755 0.4711 0.143 Uiso 1 1 calc R U . . .
H19C H 0.0045 0.8003 0.5876 0.143 Uiso 1 1 calc R U . . .
C20 C 0.28543(11) 0.62100(16) 0.8660(2) 0.0306(7) Uani 1 1 d . . . . .
C21 C 0.29770(12) 0.55468(17) 0.9274(2) 0.0387(8) Uani 1 1 d . . . . .
H21 H 0.2749 0.5135 0.9064 0.046 Uiso 1 1 calc R U . . .
C22 C 0.34279(13) 0.54890(19) 1.0183(2) 0.0414(8) Uani 1 1 d . . . . .
H22 H 0.3497 0.5037 1.0567 0.050 Uiso 1 1 calc R U . . .
C23 C 0.37833(12) 0.60866(19) 1.0543(2) 0.0406(8) Uani 1 1 d . . . . .
C24 C 0.36546(13) 0.67552(18) 0.9938(3) 0.0425(8) Uani 1 1 d . . . . .
H24 H 0.3879 0.7172 1.0158 0.051 Uiso 1 1 calc R U . . .
C25 C 0.32054(12) 0.68148(17) 0.9026(2) 0.0392(8) Uani 1 1 d . . . . .
H25 H 0.3135 0.7269 0.8645 0.047 Uiso 1 1 calc R U . . .
C26 C 0.42747(14) 0.6028(2) 1.1534(3) 0.0602(10) Uani 1 1 d . . . . .
H26A H 0.4225 0.5696 1.2007 0.090 Uiso 1 1 calc R U . . .
H26B H 0.4375 0.6531 1.1835 0.090 Uiso 1 1 calc R U . . .
H26C H 0.4538 0.5819 1.1394 0.090 Uiso 1 1 calc R U . . .
C27 C 0.1523(7) 0.5201(8) 0.2583(11) 0.060(4) Uani 0.5 1 d D U P A 1
H27A H 0.1316 0.4737 0.2421 0.072 Uiso 0.5 1 calc R U P A 1
H27B H 0.1881 0.5055 0.2942 0.072 Uiso 0.5 1 calc R U P A 1
C28 C 0.1417(4) 0.5612(6) 0.1662(8) 0.050(2) Uani 0.5 1 d D U P A 1
H28A H 0.1735 0.5720 0.1639 0.060 Uiso 0.5 1 calc R U P A 1
H28B H 0.1204 0.5300 0.1064 0.060 Uiso 0.5 1 calc R U P A 1
C29 C 0.1168(6) 0.6300(7) 0.1631(13) 0.061(3) Uani 0.5 1 d D U P A 1
H29A H 0.0816 0.6282 0.1088 0.073 Uiso 0.5 1 calc R U P A 1
H29B H 0.1340 0.6729 0.1496 0.073 Uiso 0.5 1 calc R U P A 1
C30 C 0.1182(8) 0.6392(8) 0.2651(14) 0.047(3) Uani 0.5 1 d D U P A 1
H30A H 0.1389 0.6834 0.3013 0.056 Uiso 0.5 1 calc R U P A 1
H30B H 0.0839 0.6464 0.2571 0.056 Uiso 0.5 1 calc R U P A 1
C27A C 0.1373(6) 0.5108(8) 0.2429(11) 0.050(3) Uani 0.5 1 d D U P A 2
H27C H 0.1713 0.4915 0.2611 0.060 Uiso 0.5 1 calc R U P A 2
H27D H 0.1162 0.4678 0.2429 0.060 Uiso 0.5 1 calc R U P A 2
C28A C 0.1152(5) 0.5459(6) 0.1404(8) 0.073(3) Uani 0.5 1 d D U P A 2
H28C H 0.1405 0.5479 0.1154 0.088 Uiso 0.5 1 calc R U P A 2
H28D H 0.0862 0.5159 0.0921 0.088 Uiso 0.5 1 calc R U P A 2
C29A C 0.0995(6) 0.6201(8) 0.1490(13) 0.068(4) Uani 0.5 1 d D U P A 2
H29C H 0.0639 0.6275 0.0988 0.082 Uiso 0.5 1 calc R U P A 2
H29D H 0.1201 0.6578 0.1356 0.082 Uiso 0.5 1 calc R U P A 2
C30A C 0.1058(9) 0.6305(10) 0.2552(15) 0.060(4) Uani 0.5 1 d D U P A 2
H30C H 0.1203 0.6809 0.2817 0.073 Uiso 0.5 1 calc R U P A 2
H30D H 0.0728 0.6268 0.2548 0.073 Uiso 0.5 1 calc R U P A 2
O2 O 0.4778(3) 0.5177(5) 0.8634(5) 0.134(3) Uani 0.5 1 d D U P . .
C31 C 0.4721(6) 0.4888(16) 0.9539(9) 0.136(7) Uani 0.5 1 d D U P B 1
H31A H 0.4662 0.4336 0.9500 0.163 Uiso 0.5 1 calc R U P B 1
H31B H 0.4448 0.5151 0.9608 0.163 Uiso 0.5 1 calc R U P B 1
C31A C 0.4736(9) 0.5124(18) 0.9590(10) 0.140(9) Uani 0.5 1 d D U P B 2
H31C H 0.4479 0.4747 0.9523 0.168 Uiso 0.5 1 calc R U P B 2
H31D H 0.4643 0.5619 0.9765 0.168 Uiso 0.5 1 calc R U P B 2
C32 C 0.5158(5) 0.5823(9) 0.8782(9) 0.152(4) Uani 0.5 1 d D U P B .
H32A H 0.5000 0.6328 0.8676 0.182 Uiso 0.5 1 calc R U P . .
H32B H 0.5317 0.5761 0.8334 0.182 Uiso 0.5 1 calc R U P . .
C33 C 0.5542(4) 0.5680(7) 0.9930(8) 0.119(4) Uani 0.5 1 d D U P . .
H33A H 0.5636 0.6167 1.0298 0.143 Uiso 0.5 1 calc R U P B .
H33B H 0.5850 0.5441 0.9979 0.143 Uiso 0.5 1 calc R U P . .

loop_
_atom_site_aniso_label
_atom_site_aniso_U_11
_atom_site_aniso_U_22
_atom_site_aniso_U_33
_atom_site_aniso_U_23
_atom_site_aniso_U_13
_atom_site_aniso_U_12
Li1 0.042(3) 0.034(3) 0.030(3) -0.001(2) 0.014(3) 0.004(2)
N1 0.0456(17) 0.0341(14) 0.0284(15) -0.0007(11) 0.0187(14) -0.0006(11)
N2 0.0416(16) 0.0317(13) 0.0296(14) 0.0009(11) 0.0175(13) 0.0056(11)
N3 0.0355(15) 0.0300(13) 0.0308(14) -0.0001(11) 0.0161(13) 0.0048(11)
N4 0.0340(16) 0.0319(13) 0.0305(15) 0.0026(11) 0.0150(13) 0.0054(11)
N5 0.0318(16) 0.0346(13) 0.0298(14) 0.0021(11) 0.0132(13) 0.0036(11)
N6 0.0348(16) 0.0481(15) 0.0289(14) -0.0003(12) 0.0159(13) 0.0039(12)
O1 0.0464(15) 0.0384(12) 0.0330(12) 0.0001(9) 0.0118(11) 0.0097(10)
C1 0.049(2) 0.0300(16) 0.0374(18) 0.0076(14) 0.0265(17) 0.0114(14)
C2 0.059(2) 0.0309(16) 0.0405(19) 0.0088(15) 0.0304(19) 0.0104(15)
C3 0.059(2) 0.0302(16) 0.0375(19) 0.0003(14) 0.0322(18) -0.0017(15)
C4 0.056(2) 0.0426(18) 0.046(2) 0.0103(16) 0.0222(19) 0.0179(16)
C5 0.074(3) 0.0382(18) 0.043(2) -0.0035(15) 0.030(2) -0.0083(17)
C6 0.0341(19) 0.0342(16) 0.0419(19) -0.0053(14) 0.0182(17) 0.0007(14)
C7 0.041(2) 0.0321(16) 0.048(2) -0.0033(15) 0.0249(18) -0.0029(14)
C8 0.041(2) 0.0231(14) 0.0379(18) -0.0011(13) 0.0227(17) 0.0007(13)
C9 0.037(2) 0.063(2) 0.047(2) -0.0011(17) 0.0128(18) 0.0004(17)
C10 0.052(2) 0.0322(16) 0.0424(19) 0.0010(14) 0.0282(18) -0.0006(14)
C11 0.0344(18) 0.0326(16) 0.0264(16) 0.0004(12) 0.0122(14) 0.0054(13)
C12 0.0350(18) 0.0263(14) 0.0282(17) 0.0022(12) 0.0163(15) 0.0011(12)
C13 0.0293(18) 0.0315(15) 0.0342(18) 0.0025(13) 0.0140(16) 0.0020(13)
C14 0.039(2) 0.067(2) 0.047(2) -0.0174(18) 0.0129(19) 0.0039(18)
C15 0.031(2) 0.094(3) 0.070(3) -0.026(2) 0.008(2) 0.009(2)
C16 0.033(2) 0.064(2) 0.081(3) -0.021(2) 0.021(2) 0.0020(18)
C17 0.043(2) 0.0425(18) 0.065(2) -0.0130(17) 0.030(2) 0.0004(15)
C18 0.038(2) 0.0328(16) 0.0386(18) -0.0013(13) 0.0185(16) -0.0009(13)
C19 0.041(3) 0.109(4) 0.116(4) -0.040(3) 0.020(3) 0.014(2)
C20 0.0310(18) 0.0355(16) 0.0275(16) -0.0010(13) 0.0155(15) 0.0033(13)
C21 0.040(2) 0.0382(17) 0.043(2) 0.0014(15) 0.0234(18) -0.0031(14)
C22 0.039(2) 0.0518(19) 0.0362(19) 0.0148(15) 0.0195(17) 0.0075(16)
C23 0.036(2) 0.058(2) 0.0282(18) 0.0005(16) 0.0155(16) 0.0069(16)
C24 0.034(2) 0.0436(19) 0.046(2) -0.0083(16) 0.0149(18) -0.0036(15)
C25 0.041(2) 0.0338(17) 0.044(2) 0.0052(14) 0.0205(18) 0.0021(14)
C26 0.046(2) 0.092(3) 0.037(2) 0.003(2) 0.0140(19) 0.008(2)
C27 0.073(9) 0.051(5) 0.023(5) -0.011(4) -0.007(5) 0.032(6)
C28 0.064(6) 0.054(4) 0.040(5) -0.014(3) 0.030(5) -0.003(4)
C29 0.080(8) 0.046(4) 0.043(5) 0.012(4) 0.016(6) 0.000(4)
C30 0.047(8) 0.033(4) 0.044(5) -0.007(4) 0.008(5) 0.013(4)
C27A 0.060(8) 0.049(5) 0.032(5) -0.008(4) 0.014(6) 0.003(4)
C28A 0.105(8) 0.057(5) 0.031(5) -0.002(4) 0.009(6) 0.006(5)
C29A 0.071(8) 0.077(5) 0.040(5) 0.006(4) 0.011(6) 0.021(6)
C30A 0.061(9) 0.067(7) 0.045(5) 0.013(5) 0.018(6) 0.024(6)
O2 0.106(6) 0.160(7) 0.073(4) -0.043(4) -0.012(4) 0.074(4)
C31 0.096(13) 0.161(16) 0.083(10) -0.018(9) -0.017(10) 0.091(9)
C31A 0.120(15) 0.166(18) 0.062(7) -0.060(8) -0.019(8) 0.038(13)
C32 0.097(8) 0.203(11) 0.097(7) -0.050(7) -0.005(6) 0.052(7)
C33 0.085(7) 0.147(10) 0.088(7) -0.046(6) 0.008(6) 0.044(7)

loop_
_atom_type_symbol
_atom_type_description
_atom_type_scat_dispersion_real
_atom_type_scat_dispersion_imag
_atom_type_scat_source
C C 0.0033 0.0016 'International Tables Vol C Tables 4.2.6.8 and 6.1.1.4'
H H 0.0000 0.0000 'International Tables Vol C Tables 4.2.6.8 and 6.1.1.4'
Li Li -0.0003 0.0001 'International Tables Vol C Tables 4.2.6.8 and 6.1.1.4'
N N 0.0061 0.0033 'International Tables Vol C Tables 4.2.6.8 and 6.1.1.4'
O O 0.0106 0.0060 'International Tables Vol C Tables 4.2.6.8 and 6.1.1.4'

loop_
_geom_angle_atom_site_label_1
_geom_angle_atom_site_label_2
_geom_angle_atom_site_label_3
_geom_angle
_geom_angle_site_symmetry_1
_geom_angle_site_symmetry_3
O1 Li1 N5 137.4(3) . .
O1 Li1 N1 118.9(2) . .
N5 Li1 N1 91.4(2) . .
O1 Li1 N3 112.6(3) . .
N5 Li1 N3 92.1(2) . .
N1 Li1 N3 94.7(2) . .
C3 N1 N2 104.8(2) . .
C3 N1 Li1 145.6(3) . .
N2 N1 Li1 109.3(2) . .
N1 N2 C1 112.0(2) . .
N1 N2 C11 120.7(2) . .
C1 N2 C11 127.3(3) . .
C8 N3 N4 105.1(2) . .
C8 N3 Li1 144.9(3) . .
N4 N3 Li1 110.0(2) . .
N3 N4 C6 111.5(2) . .
N3 N4 C11 119.5(2) . .
C6 N4 C11 128.9(2) . .
C12 N5 C13 122.5(2) . .
C12 N5 Li1 116.0(2) . .
C13 N5 Li1 121.3(2) . .
C12 N6 C20 123.8(2) . .
C27 O1 C30 109.5(9) . .
C30A O1 C27A 102.7(9) . .
C27 O1 Li1 118.1(6) . .
C30 O1 Li1 121.4(7) . .
C30A O1 Li1 128.9(7) . .
C27A O1 Li1 128.0(6) . .
N2 C1 C2 105.6(3) . .
N2 C1 C4 123.4(3) . .
C2 C1 C4 130.9(3) . .
C1 C2 C3 106.8(3) . .
N1 C3 C2 110.8(3) . .
N1 C3 C5 120.4(3) . .
C2 C3 C5 128.8(3) . .
C7 C6 N4 106.2(3) . .
C7 C6 C9 130.8(3) . .
N4 C6 C9 123.0(3) . .
C6 C7 C8 107.0(3) . .
N3 C8 C7 110.2(3) . .
N3 C8 C10 120.5(3) . .
C7 C8 C10 129.3(3) . .
N2 C11 N4 110.6(2) . .
N2 C11 C12 113.9(2) . .
N4 C11 C12 112.3(2) . .
N6 C12 N5 127.6(3) . .
N6 C12 C11 119.0(3) . .
N5 C12 C11 113.4(2) . .
C18 C13 N5 127.7(3) . .
C18 C13 C14 116.4(3) . .
N5 C13 C14 115.9(3) . .
C15 C14 C13 121.7(3) . .
C16 C15 C14 121.5(4) . .
C17 C16 C15 117.1(3) . .
C17 C16 C19 121.8(4) . .
C15 C16 C19 121.1(4) . .
C16 C17 C18 122.5(3) . .
C13 C18 C17 120.8(3) . .
C25 C20 C21 116.6(3) . .
C25 C20 N6 120.2(3) . .
C21 C20 N6 122.9(3) . .
C22 C21 C20 121.6(3) . .
C21 C22 C23 122.0(3) . .
C22 C23 C24 116.3(3) . .
C22 C23 C26 122.3(3) . .
C24 C23 C26 121.5(3) . .
C25 C24 C23 122.0(3) . .
C24 C25 C20 121.5(3) . .
O1 C27 C28 107.0(8) . .
C29 C28 C27 109.9(9) . .
C28 C29 C30 107.0(9) . .
O1 C30 C29 105.8(8) . .
C28A C27A O1 109.4(9) . .
C29A C28A C27A 107.6(10) . .
C28A C29A C30A 108.7(10) . .
O1 C30A C29A 107.7(10) . .
C31A O2 C32 107.0(11) . .
C31 O2 C32 119.8(9) . .
O2 C31 C31 99.7(10) . 5_667
O2 C31A C31A 105(2) . 5_667
O2 C31A C33 129.6(16) . 5_667
C31A C31A C33 87.7(19) 5_667 5_667
O2 C32 C33 99.0(9) . .
C32 C33 C31 109.7(9) . 5_667
C32 C33 C31A 107.0(11) . 5_667

loop_
_geom_bond_atom_site_label_1
_geom_bond_atom_site_label_2
_geom_bond_distance
_geom_bond_site_symmetry_2
Li1 O1 1.954(5) .
Li1 N5 2.014(5) .
Li1 N1 2.040(5) .
Li1 N3 2.056(6) .
N1 C3 1.341(4) .
N1 N2 1.367(3) .
N2 C1 1.370(4) .
N2 C11 1.459(4) .
N3 C8 1.343(4) .
N3 N4 1.368(3) .
N4 C6 1.371(4) .
N4 C11 1.464(4) .
N5 C12 1.340(4) .
N5 C13 1.402(4) .
N6 C12 1.303(4) .
N6 C20 1.407(4) .
O1 C27 1.408(14) .
O1 C30 1.430(15) .
O1 C30A 1.469(18) .
O1 C27A 1.495(15) .
C1 C2 1.374(4) .
C1 C4 1.488(5) .
C2 C3 1.396(4) .
C3 C5 1.497(4) .
C6 C7 1.361(4) .
C6 C9 1.491(5) .
C7 C8 1.402(4) .
C8 C10 1.488(4) .
C11 C12 1.557(4) .
C13 C18 1.397(4) .
C13 C14 1.402(4) .
C14 C15 1.394(5) .
C15 C16 1.383(5) .
C16 C17 1.375(5) .
C16 C19 1.521(5) .
C17 C18 1.400(4) .
C20 C25 1.394(4) .
C20 C21 1.399(4) .
C21 C22 1.378(4) .
C22 C23 1.392(5) .
C23 C24 1.399(4) .
C23 C26 1.502(5) .
C24 C25 1.379(4) .
C27 C28 1.423(11) .
C28 C29 1.391(10) .
C29 C30 1.477(11) .
C27A C28A 1.459(10) .
C28A C29A 1.392(11) .
C29A C30A 1.483(11) .
O2 C31A 1.459(14) .
O2 C31 1.492(13) .
O2 C32 1.525(13) .
C31 C31 1.617(19) 5_667
C31A C31A 1.52(5) 5_667
C31A C33 1.91(2) 5_667
C32 C33 1.546(12) .
C33 C31 1.650(14) 5_667
C33 C31A 1.91(2) 5_667
